data_4089204
loop_
_publ_author_name
'Zhang, Fanjun'
'Xu, Xin'
'Zhao, Yingjie'
'Jia, Jiong'
'Tung, Chen-Ho'
'Wang, Wenguang'

_publ_section_title
;
 Solvent Effects on Hydride Transfer from Cp*(P-P)FeH to BNA+ Cation
;
_journal_issue 7
_journal_name_full Organometallics
_journal_page_first 1238
_journal_paper_doi 10.1021/acs.organomet.6b00907
_journal_volume 36
_journal_year 2017
_chemical_formula_moiety 'C38 H44 Cl Fe N P2, C24 H20 B'
_chemical_formula_sum 'C62 H64 B Cl Fe N P2'
_chemical_formula_weight 987.19
_space_group_crystal_system monoclinic
_space_group_IT_number 14
_space_group_name_Hall '-P 2ybc'
_space_group_name_H-M_alt 'P 1 21/c 1'
_atom_sites_solution_hydrogens geom
_atom_sites_solution_primary iterative
_audit_creation_date 2016-10-31
_audit_creation_method
;
Olex2 1.2
(compiled 2016.09.09 svn.r3337 for OlexSys, GUI svn.r5227)
;
_cell_angle_alpha 90
_cell_angle_beta 106.098(17)
_cell_angle_gamma 90
_cell_formula_units_Z 4
_cell_length_a 16.278(19)
_cell_length_b 16.013(18)
_cell_length_c 22.44(3)
_cell_measurement_reflns_used 3362
_cell_measurement_temperature 173
_cell_measurement_theta_max 27.502
_cell_measurement_theta_min 2.575
_cell_volume 5620(12)
_computing_cell_refinement 'SAINT V8.30C (?, 2016)'
_computing_data_reduction 'SAINT V8.30C (?, 2016)'
_computing_molecular_graphics 'Olex2 (Dolomanov et al., 2009)'
_computing_publication_material 'Olex2 (Dolomanov et al., 2009)'
_computing_structure_refinement 'ShelXL (Sheldrick, 2015)'
_computing_structure_solution
;
Superflip (Palatinus & Chapuis, 2007;Palatinus & van der Lee, 2008;
Palatinus et al., 2012)
;
_diffrn_ambient_temperature 173
_diffrn_measured_fraction_theta_full 0.959
_diffrn_measured_fraction_theta_max 0.983
_diffrn_measurement_device_type 'Bruker APEXII'
_diffrn_radiation_type MoK\a
_diffrn_radiation_wavelength 0.710
_diffrn_reflns_av_R_equivalents 0.0000
_diffrn_reflns_av_unetI/netI 0.1714
_diffrn_reflns_Laue_measured_fraction_full 0.959
_diffrn_reflns_Laue_measured_fraction_max 0.983
_diffrn_reflns_number 9788
_diffrn_reflns_point_group_measured_fraction_full 0.959
_diffrn_reflns_point_group_measured_fraction_max 0.983
_diffrn_reflns_theta_full 25.214
_diffrn_reflns_theta_max 25.000
_diffrn_reflns_theta_min 2.602
_exptl_absorpt_coefficient_mu 0.410
_exptl_absorpt_correction_T_max 0.7456
_exptl_absorpt_correction_T_min 0.5071
_exptl_absorpt_correction_type multi-scan
_exptl_absorpt_process_details
;
SADABS-2012/1 (Bruker,2012) was used for absorption correction.
wR2(int) was 0.1105 before and 0.0683 after correction.
The Ratio of minimum to maximum transmission is 0.6801.
The \l/2 correction factor is 0.0015.
;
_exptl_crystal_density_diffrn 1.167
_exptl_crystal_description stick
_exptl_crystal_F_000 2084
_refine_diff_density_max 0.858
_refine_diff_density_min -0.628
_refine_diff_density_rms 0.087
_refine_ls_extinction_method none
_refine_ls_goodness_of_fit_ref 0.933
_refine_ls_hydrogen_treatment constr
_refine_ls_matrix_type full
_refine_ls_number_parameters 621
_refine_ls_number_reflns 9761
_refine_ls_number_restraints 0
_refine_ls_restrained_S_all 0.933
_refine_ls_R_factor_all 0.1619
_refine_ls_R_factor_gt 0.0851
_refine_ls_shift/su_max 0.087
_refine_ls_shift/su_mean 0.003
_refine_ls_structure_factor_coef Fsqd
_refine_ls_weighting_details 'w=1/[\s^2^(Fo^2^)+(0.0926P)^2^] where P=(Fo^2^+2Fc^2^)/3'
_refine_ls_weighting_scheme calc
_refine_ls_wR_factor_gt 0.1751
_refine_ls_wR_factor_ref 0.1994
_reflns_Friedel_coverage 0.000
_reflns_number_gt 5061
_reflns_number_total 9761
_reflns_threshold_expression 'I > 2\s(I)'
_cod_data_source_file om6b00907_si_002.cif
_cod_data_source_block (1Cl)BPh4
_cod_original_cell_volume 5620(11)
_cod_database_code 4089204
_shelxl_version_number 2013-4
_shelx_space_group_comment
;
The symmetry employed for this shelxl refinement is uniquely defined
by the following loop, which should always be used as a source of
symmetry information in preference to the above space-group names.
They are only intended as comments.
;
_olex2_refinement_description
;
1. Fixed Uiso
 At 1.2 times of:
  All C(H) groups
 At 1.5 times of:
  All C(H,H,H) groups
2.a Aromatic/amide H refined with riding coordinates:
 C46(H46), C35(H35), C36(H36), C18(H18), C52(H52), C24(H24), C56(H56),
 C55(H55), C19(H19), C48(H48), C49(H49), C37(H37), C44(H44), C47(H47), C59(H59),
  C31(H31), C50(H50), C43(H43), C25(H25), C54(H54), C42(H42), C16(H16),
 C20(H20), C58(H58), C60(H60), C34(H34), C53(H53), C41(H41), C62(H62), C26(H26),
  C23(H23), C28(H28), C38(H38), C30(H30), C32(H32), C40(H40), C29(H29),
 C61(H61), C22(H22), C17(H17)
2.b Idealised Me refined as rotating group:
 C12(H12A,H12B,H12C), C8(H8A,H8B,H8C), C13(H13A,H13B,H13C), C14(H14A,H14B,
 H14C), C7(H7A,H7B,H7C), C9(H9A,H9B,H9C), C6(H6A,H6B,H6C), C10(H10A,H10B,H10C)
;
_olex2_submission_special_instructions 'No special instructions were received'

loop_
_space_group_symop_operation_xyz
'x, y, z'
'-x, y+1/2, -z+1/2'
'-x, -y, -z'
'x, -y-1/2, z-1/2'

loop_
_atom_site_label
_atom_site_type_symbol
_atom_site_fract_x
_atom_site_fract_y
_atom_site_fract_z
_atom_site_U_iso_or_equiv
_atom_site_adp_type
_atom_site_occupancy
_atom_site_site_symmetry_order
_atom_site_calc_flag
_atom_site_refinement_flags_posn
Fe1 Fe 0.20571(5) 0.70502(5) 0.22675(3) 0.0240(2) Uani 1 1 d .
Cl1 Cl 0.12109(11) 0.68307(11) 0.28966(7) 0.0466(5) Uani 1 1 d .
P1 P 0.10220(9) 0.78799(9) 0.16513(6) 0.0234(4) Uani 1 1 d .
P2 P 0.23320(9) 0.84213(9) 0.25227(6) 0.0242(4) Uani 1 1 d .
C46 C 0.1442(4) 0.1239(4) 0.5496(2) 0.0354(15) Uani 1 1 d .
H46 H 0.1793 0.1034 0.5265 0.042 Uiso 1 1 calc R
C35 C 0.1659(4) 0.8354(3) 0.0042(3) 0.0344(15) Uani 1 1 d .
H35 H 0.2162 0.8382 -0.0078 0.041 Uiso 1 1 calc R
C36 C 0.0872(4) 0.8510(4) -0.0384(3) 0.0363(16) Uani 1 1 d .
H36 H 0.0847 0.8620 -0.0796 0.044 Uiso 1 1 calc R
C18 C 0.2815(4) 0.9477(5) 0.4512(3) 0.054(2) Uani 1 1 d .
H18 H 0.2889 0.9695 0.4908 0.065 Uiso 1 1 calc R
C52 C 0.3094(4) 0.2055(4) 0.7307(2) 0.0367(15) Uani 1 1 d .
H52 H 0.2814 0.1544 0.7228 0.044 Uiso 1 1 calc R
C24 C 0.4595(4) 0.9411(4) 0.1842(3) 0.0464(18) Uani 1 1 d .
H24 H 0.5054 0.9568 0.1697 0.056 Uiso 1 1 calc R
C56 C 0.3614(4) 0.3287(4) 0.6970(3) 0.0390(16) Uani 1 1 d .
H56 H 0.3694 0.3629 0.6656 0.047 Uiso 1 1 calc R
C55 C 0.3962(4) 0.3538(4) 0.7584(3) 0.0470(18) Uani 1 1 d .
H55 H 0.4250 0.4044 0.7669 0.056 Uiso 1 1 calc R
C45 C 0.1790(4) 0.1818(3) 0.5975(2) 0.0276(13) Uani 1 1 d .
C19 C 0.3063(4) 0.9928(4) 0.4076(3) 0.0450(17) Uani 1 1 d .
H19 H 0.3313 1.0451 0.4174 0.054 Uiso 1 1 calc R
C48 C 0.0056(4) 0.1231(4) 0.5691(3) 0.0476(18) Uani 1 1 d .
H48 H -0.0501 0.1030 0.5603 0.057 Uiso 1 1 calc R
C49 C 0.0362(4) 0.1800(4) 0.6158(3) 0.0440(17) Uani 1 1 d .
H49 H 0.0003 0.2000 0.6384 0.053 Uiso 1 1 calc R
C12 C 0.0692(4) 0.9736(4) 0.2716(2) 0.0343(15) Uani 1 1 d .
H12A H 0.0364 0.9269 0.2792 0.051 Uiso 1 1 calc GR
H12B H 0.0367 1.0240 0.2700 0.051 Uiso 1 1 calc GR
H12C H 0.1214 0.9776 0.3045 0.051 Uiso 1 1 calc GR
N1 N 0.1345(3) 0.8758(3) 0.20915(17) 0.0222(10) Uani 1 1 d .
C8 C 0.1325(4) 0.5144(4) 0.1936(3) 0.0415(16) Uani 1 1 d .
H8A H 0.1212 0.5032 0.2326 0.062 Uiso 1 1 calc GR
H8B H 0.1462 0.4631 0.1764 0.062 Uiso 1 1 calc GR
H8C H 0.0829 0.5390 0.1656 0.062 Uiso 1 1 calc GR
C37 C 0.0135(4) 0.8502(4) -0.0202(2) 0.0367(15) Uani 1 1 d .
H37 H -0.0382 0.8637 -0.0488 0.044 Uiso 1 1 calc R
C44 C 0.2280(4) 0.3746(4) 0.5678(3) 0.0370(15) Uani 1 1 d .
H44 H 0.2233 0.3851 0.6075 0.044 Uiso 1 1 calc R
C47 C 0.0611(4) 0.0962(4) 0.5353(3) 0.0464(18) Uani 1 1 d .
H47 H 0.0414 0.0590 0.5027 0.056 Uiso 1 1 calc R
C59 C 0.3992(5) 0.0064(4) 0.6121(3) 0.0494(18) Uani 1 1 d .
H59 H 0.3942 -0.0479 0.6254 0.059 Uiso 1 1 calc R
C31 C -0.1265(4) 0.7376(4) 0.2040(3) 0.0365(15) Uani 1 1 d .
H31 H -0.1559 0.7550 0.2319 0.044 Uiso 1 1 calc R
C13 C 0.0067(4) 0.9654(4) 0.1563(3) 0.0406(16) Uani 1 1 d .
H13A H -0.0306 0.9208 0.1607 0.061 Uiso 1 1 calc GR
H13B H 0.0197 0.9600 0.1172 0.061 Uiso 1 1 calc GR
H13C H -0.0208 1.0180 0.1578 0.061 Uiso 1 1 calc GR
C51 C 0.3148(4) 0.2543(4) 0.6803(2) 0.0284(13) Uani 1 1 d .
C14 C 0.1476(4) 1.0319(4) 0.2002(3) 0.0392(16) Uani 1 1 d .
H14A H 0.1214 1.0844 0.2045 0.059 Uiso 1 1 calc GR
H14B H 0.1556 1.0280 0.1595 0.059 Uiso 1 1 calc GR
H14C H 0.2020 1.0279 0.2308 0.059 Uiso 1 1 calc GR
C50 C 0.1209(4) 0.2083(4) 0.6297(3) 0.0354(15) Uani 1 1 d .
H50 H 0.1395 0.2464 0.6619 0.043 Uiso 1 1 calc R
C39 C 0.2589(3) 0.2970(4) 0.5564(2) 0.0266(13) Uani 1 1 d .
C33 C 0.0930(3) 0.8130(3) 0.0832(2) 0.0237(13) Uani 1 1 d .
C43 C 0.2038(4) 0.4371(4) 0.5239(3) 0.0456(17) Uani 1 1 d .
H43 H 0.1839 0.4878 0.5346 0.055 Uiso 1 1 calc R
C25 C 0.3771(4) 0.9529(4) 0.1479(3) 0.0377(16) Uani 1 1 d .
H25 H 0.3679 0.9778 0.1092 0.045 Uiso 1 1 calc R
C54 C 0.3881(4) 0.3043(5) 0.8059(3) 0.0444(17) Uani 1 1 d .
H54 H 0.4119 0.3206 0.8468 0.053 Uiso 1 1 calc R
C7 C 0.1851(4) 0.6118(4) 0.0889(2) 0.0348(15) Uani 1 1 d .
H7A H 0.1244 0.6168 0.0819 0.052 Uiso 1 1 calc GR
H7B H 0.1983 0.5579 0.0752 0.052 Uiso 1 1 calc GR
H7C H 0.2048 0.6545 0.0661 0.052 Uiso 1 1 calc GR
C42 C 0.2092(4) 0.4243(4) 0.4639(3) 0.0457(17) Uani 1 1 d .
H42 H 0.1953 0.4665 0.4343 0.055 Uiso 1 1 calc R
C16 C 0.2324(5) 0.8371(4) 0.3765(3) 0.0502(19) Uani 1 1 d .
H16 H 0.2074 0.7848 0.3670 0.060 Uiso 1 1 calc R
C20 C 0.2938(4) 0.9593(4) 0.3476(2) 0.0361(15) Uani 1 1 d .
H20 H 0.3110 0.9898 0.3179 0.043 Uiso 1 1 calc R
C15 C 0.2562(3) 0.8818(4) 0.3322(2) 0.0274(13) Uani 1 1 d .
C58 C 0.3398(4) 0.0676(4) 0.6175(3) 0.0381(15) Uani 1 1 d .
H58 H 0.2959 0.0525 0.6345 0.046 Uiso 1 1 calc R
C27 C -0.0048(3) 0.7517(4) 0.1628(2) 0.0267(13) Uani 1 1 d .
C60 C 0.4655(4) 0.0273(5) 0.5868(3) 0.0534(19) Uani 1 1 d .
H60 H 0.5041 -0.0132 0.5819 0.064 Uiso 1 1 calc R
C9 C 0.2762(4) 0.5463(4) 0.3221(3) 0.0506(18) Uani 1 1 d .
H9A H 0.3067 0.5809 0.3559 0.076 Uiso 1 1 calc GR
H9B H 0.3059 0.4942 0.3232 0.076 Uiso 1 1 calc GR
H9C H 0.2197 0.5358 0.3257 0.076 Uiso 1 1 calc GR
C34 C 0.1680(4) 0.8155(3) 0.0651(2) 0.0267(13) Uani 1 1 d .
H34 H 0.2201 0.8039 0.0938 0.032 Uiso 1 1 calc R
C53 C 0.3442(4) 0.2299(4) 0.7925(2) 0.0419(18) Uani 1 1 d .
H53 H 0.3377 0.1960 0.8245 0.050 Uiso 1 1 calc R
C3 C 0.2069(4) 0.5737(3) 0.2035(3) 0.0287(14) Uani 1 1 d .
C41 C 0.2352(4) 0.3486(4) 0.4499(3) 0.0486(18) Uani 1 1 d .
H41 H 0.2369 0.3377 0.4095 0.058 Uiso 1 1 calc R
C62 C 0.4142(4) 0.1674(4) 0.5756(3) 0.0461(17) Uani 1 1 d .
H62 H 0.4215 0.2220 0.5641 0.055 Uiso 1 1 calc R
C26 C 0.3068(4) 0.9282(3) 0.1681(2) 0.0298(14) Uani 1 1 d .
H26 H 0.2516 0.9363 0.1427 0.036 Uiso 1 1 calc R
C23 C 0.4738(4) 0.9049(4) 0.2436(3) 0.0427(17) Uani 1 1 d .
H23 H 0.5292 0.8968 0.2687 0.051 Uiso 1 1 calc R
C28 C -0.0408(4) 0.6894(4) 0.1196(2) 0.0320(14) Uani 1 1 d .
H28 H -0.0130 0.6727 0.0906 0.038 Uiso 1 1 calc R
C38 C 0.0147(4) 0.8299(3) 0.0395(2) 0.0309(14) Uani 1 1 d .
H38 H -0.0360 0.8274 0.0509 0.037 Uiso 1 1 calc R
C30 C -0.1620(4) 0.6761(4) 0.1613(3) 0.0403(16) Uani 1 1 d .
H30 H -0.2141 0.6518 0.1605 0.048 Uiso 1 1 calc R
C6 C 0.3602(4) 0.7144(4) 0.1534(3) 0.0373(15) Uani 1 1 d .
H6A H 0.3354 0.7111 0.1093 0.056 Uiso 1 1 calc GR
H6B H 0.4163 0.6899 0.1640 0.056 Uiso 1 1 calc GR
H6C H 0.3643 0.7718 0.1661 0.056 Uiso 1 1 calc GR
C32 C -0.0478(4) 0.7743(4) 0.2064(2) 0.0330(15) Uani 1 1 d .
H32 H -0.0240 0.8135 0.2368 0.040 Uiso 1 1 calc R
C57 C 0.3439(4) 0.1499(4) 0.5985(2) 0.0283(13) Uani 1 1 d .
C40 C 0.2600(4) 0.2857(4) 0.4953(3) 0.0391(16) Uani 1 1 d .
H40 H 0.2778 0.2345 0.4839 0.047 Uiso 1 1 calc R
C2 C 0.2292(3) 0.6216(3) 0.1573(2) 0.0263(13) Uani 1 1 d .
C21 C 0.3191(3) 0.8916(3) 0.2262(2) 0.0252(13) Uani 1 1 d .
C11 C 0.0902(4) 0.9609(3) 0.2095(2) 0.0274(13) Uani 1 1 d .
C4 C 0.2702(4) 0.5897(4) 0.2618(3) 0.0353(15) Uani 1 1 d .
C29 C -0.1179(4) 0.6523(4) 0.1200(3) 0.0421(16) Uani 1 1 d .
H29 H -0.1402 0.6102 0.0916 0.050 Uiso 1 1 calc R
C61 C 0.4732(4) 0.1082(5) 0.5691(3) 0.0522(19) Uani 1 1 d .
H61 H 0.5178 0.1233 0.5529 0.063 Uiso 1 1 calc R
C10 C 0.4121(4) 0.6733(4) 0.2986(3) 0.0507(18) Uani 1 1 d .
H10A H 0.4428 0.7134 0.2812 0.076 Uiso 1 1 calc GR
H10B H 0.4466 0.6243 0.3109 0.076 Uiso 1 1 calc GR
H10C H 0.3988 0.6971 0.3341 0.076 Uiso 1 1 calc GR
C22 C 0.4039(4) 0.8815(4) 0.2641(3) 0.0347(15) Uani 1 1 d .
H22 H 0.4131 0.8587 0.3036 0.042 Uiso 1 1 calc R
C5 C 0.3304(4) 0.6499(4) 0.2507(3) 0.0352(15) Uani 1 1 d .
C1 C 0.3049(3) 0.6679(4) 0.1857(2) 0.0281(14) Uani 1 1 d .
B1 B 0.2758(4) 0.2217(4) 0.6077(3) 0.0255(15) Uani 1 1 d .
C17 C 0.2456(5) 0.8700(5) 0.4365(3) 0.065(2) Uani 1 1 d .
H17 H 0.2299 0.8389 0.4666 0.078 Uiso 1 1 calc R

loop_
_atom_site_aniso_label
_atom_site_aniso_U_11
_atom_site_aniso_U_22
_atom_site_aniso_U_33
_atom_site_aniso_U_23
_atom_site_aniso_U_13
_atom_site_aniso_U_12
Fe1 0.0322(5) 0.0259(5) 0.0152(4) -0.0003(4) 0.0086(3) 0.0012(4)
Cl1 0.0522(10) 0.0556(12) 0.0322(8) 0.0023(8) 0.0121(8) 0.0029(8)
P1 0.0308(8) 0.0275(9) 0.0126(7) -0.0014(6) 0.0072(6) 0.0015(7)
P2 0.0326(8) 0.0281(9) 0.0123(7) -0.0014(6) 0.0069(6) 0.0001(7)
C46 0.037(4) 0.042(4) 0.026(3) 0.004(3) 0.008(3) 0.003(3)
C35 0.050(4) 0.028(4) 0.029(3) -0.010(3) 0.019(3) -0.005(3)
C36 0.068(5) 0.024(4) 0.019(3) -0.004(3) 0.017(3) -0.004(3)
C18 0.064(5) 0.080(6) 0.019(3) -0.015(4) 0.012(3) -0.003(4)
C52 0.042(4) 0.040(4) 0.028(3) -0.002(3) 0.009(3) 0.002(3)
C24 0.041(4) 0.047(5) 0.058(4) -0.017(4) 0.026(4) -0.011(3)
C56 0.045(4) 0.040(4) 0.029(3) 0.005(3) 0.006(3) 0.004(3)
C55 0.038(4) 0.062(5) 0.039(4) -0.023(4) 0.006(3) -0.003(3)
C45 0.037(3) 0.022(3) 0.020(3) 0.002(2) 0.001(3) 0.002(3)
C19 0.039(4) 0.063(5) 0.032(3) -0.020(3) 0.009(3) 0.001(3)
C48 0.032(4) 0.053(5) 0.052(4) 0.021(4) 0.003(3) -0.006(3)
C49 0.036(4) 0.054(5) 0.044(4) 0.017(4) 0.014(3) 0.014(3)
C12 0.043(4) 0.034(4) 0.029(3) -0.010(3) 0.014(3) 0.002(3)
N1 0.024(2) 0.030(3) 0.013(2) -0.006(2) 0.0051(19) -0.002(2)
C8 0.049(4) 0.034(4) 0.047(4) -0.008(3) 0.024(3) -0.012(3)
C37 0.045(4) 0.042(4) 0.019(3) 0.001(3) 0.002(3) 0.005(3)
C44 0.056(4) 0.033(4) 0.023(3) 0.005(3) 0.013(3) 0.003(3)
C47 0.047(4) 0.042(4) 0.035(4) 0.011(3) -0.014(3) -0.006(3)
C59 0.069(5) 0.022(4) 0.050(4) -0.007(3) 0.005(4) 0.002(3)
C31 0.035(4) 0.052(4) 0.025(3) 0.008(3) 0.013(3) 0.005(3)
C13 0.050(4) 0.037(4) 0.031(3) 0.003(3) 0.004(3) 0.015(3)
C51 0.032(3) 0.030(4) 0.023(3) 0.001(3) 0.006(3) 0.005(3)
C14 0.056(4) 0.029(4) 0.039(4) -0.003(3) 0.024(3) 0.003(3)
C50 0.038(4) 0.041(4) 0.026(3) 0.011(3) 0.007(3) 0.006(3)
C39 0.030(3) 0.025(3) 0.022(3) -0.007(3) 0.004(2) -0.001(3)
C33 0.041(4) 0.016(3) 0.013(3) -0.009(2) 0.005(3) 0.001(2)
C43 0.056(5) 0.032(4) 0.042(4) -0.003(3) 0.004(3) 0.007(3)
C25 0.062(5) 0.029(4) 0.030(3) -0.003(3) 0.027(3) -0.004(3)
C54 0.034(4) 0.071(5) 0.027(3) -0.020(4) 0.007(3) 0.004(4)
C7 0.052(4) 0.033(4) 0.026(3) -0.006(3) 0.022(3) -0.002(3)
C42 0.066(5) 0.031(4) 0.033(4) 0.012(3) 0.002(3) -0.006(3)
C16 0.076(5) 0.056(5) 0.019(3) -0.006(3) 0.014(3) -0.011(4)
C20 0.036(4) 0.053(5) 0.020(3) -0.008(3) 0.009(3) 0.006(3)
C15 0.031(3) 0.033(4) 0.016(3) -0.007(3) 0.003(2) 0.004(3)
C58 0.044(4) 0.036(4) 0.031(3) -0.007(3) 0.005(3) 0.001(3)
C27 0.028(3) 0.034(4) 0.019(3) -0.001(3) 0.007(3) 0.004(3)
C60 0.044(4) 0.058(6) 0.054(4) -0.020(4) 0.008(4) 0.009(4)
C9 0.066(5) 0.049(5) 0.037(4) 0.018(3) 0.015(4) 0.007(4)
C34 0.042(4) 0.024(3) 0.017(3) -0.004(2) 0.013(3) -0.003(3)
C53 0.045(4) 0.069(5) 0.015(3) 0.003(3) 0.015(3) 0.012(4)
C3 0.036(4) 0.020(3) 0.032(3) -0.004(3) 0.013(3) 0.002(3)
C41 0.067(5) 0.049(5) 0.028(3) 0.003(3) 0.011(3) -0.012(4)
C62 0.042(4) 0.051(5) 0.046(4) 0.011(3) 0.014(3) 0.004(3)
C26 0.040(4) 0.030(4) 0.022(3) -0.011(3) 0.012(3) -0.003(3)
C23 0.027(4) 0.056(5) 0.046(4) -0.018(4) 0.012(3) -0.004(3)
C28 0.047(4) 0.032(4) 0.021(3) -0.003(3) 0.016(3) -0.006(3)
C38 0.036(4) 0.032(4) 0.025(3) -0.003(3) 0.009(3) 0.003(3)
C30 0.039(4) 0.052(5) 0.031(3) 0.010(3) 0.011(3) -0.010(3)
C6 0.040(4) 0.040(4) 0.035(3) -0.002(3) 0.015(3) 0.003(3)
C32 0.039(4) 0.039(4) 0.021(3) -0.002(3) 0.009(3) 0.000(3)
C57 0.033(3) 0.027(4) 0.022(3) -0.002(3) 0.004(3) 0.003(3)
C40 0.058(4) 0.034(4) 0.028(3) 0.000(3) 0.015(3) 0.006(3)
C2 0.035(3) 0.027(3) 0.020(3) -0.002(3) 0.013(3) 0.009(3)
C21 0.033(3) 0.027(3) 0.019(3) -0.008(2) 0.015(3) -0.002(3)
C11 0.046(4) 0.013(3) 0.026(3) -0.005(2) 0.014(3) 0.003(3)
C4 0.042(4) 0.029(4) 0.035(3) 0.011(3) 0.011(3) 0.007(3)
C29 0.051(4) 0.037(4) 0.031(3) 0.001(3) -0.002(3) -0.014(3)
C61 0.041(4) 0.066(6) 0.053(4) 0.005(4) 0.018(3) 0.008(4)
C10 0.038(4) 0.058(5) 0.047(4) 0.007(4) -0.003(3) 0.003(3)
C22 0.035(4) 0.044(4) 0.024(3) -0.008(3) 0.006(3) -0.002(3)
C5 0.038(4) 0.031(4) 0.037(4) 0.003(3) 0.011(3) -0.002(3)
C1 0.035(3) 0.031(4) 0.024(3) -0.003(3) 0.019(3) 0.001(3)
B1 0.039(4) 0.015(4) 0.023(3) 0.000(3) 0.009(3) -0.004(3)
C17 0.103(7) 0.075(6) 0.024(4) -0.006(4) 0.029(4) -0.015(5)

loop_
_atom_type_symbol
_atom_type_description
_atom_type_scat_dispersion_real
_atom_type_scat_dispersion_imag
_atom_type_scat_source
C C 0.0033 0.0016 'International Tables Vol C Tables 4.2.6.8 and 6.1.1.4'
H H 0.0000 0.0000 'International Tables Vol C Tables 4.2.6.8 and 6.1.1.4'
B B 0.0013 0.0007 'International Tables Vol C Tables 4.2.6.8 and 6.1.1.4'
Cl Cl 0.1484 0.1585 'International Tables Vol C Tables 4.2.6.8 and 6.1.1.4'
Fe Fe 0.3463 0.8444 'International Tables Vol C Tables 4.2.6.8 and 6.1.1.4'
N N 0.0061 0.0033 'International Tables Vol C Tables 4.2.6.8 and 6.1.1.4'
P P 0.1023 0.0942 'International Tables Vol C Tables 4.2.6.8 and 6.1.1.4'

loop_
_geom_angle_atom_site_label_1
_geom_angle_atom_site_label_2
_geom_angle_atom_site_label_3
_geom_angle
Cl1 Fe1 P1 89.63(10)
Cl1 Fe1 P2 95.98(7)
P2 Fe1 P1 69.69(8)
C3 Fe1 Cl1 92.70(15)
C3 Fe1 P1 118.19(17)
C3 Fe1 P2 168.38(16)
C2 Fe1 Cl1 127.90(16)
C2 Fe1 P1 99.83(16)
C2 Fe1 P2 135.45(16)
C2 Fe1 C3 38.13(19)
C4 Fe1 Cl1 87.61(16)
C4 Fe1 P1 156.78(17)
C4 Fe1 P2 133.54(19)
C4 Fe1 C3 39.0(2)
C4 Fe1 C2 64.6(2)
C5 Fe1 Cl1 118.68(17)
C5 Fe1 P1 151.63(16)
C5 Fe1 P2 103.14(17)
C5 Fe1 C3 65.8(2)
C5 Fe1 C2 65.3(2)
C5 Fe1 C4 39.2(2)
C5 Fe1 C1 38.9(2)
C1 Fe1 Cl1 152.27(16)
C1 Fe1 P1 114.58(17)
C1 Fe1 P2 104.77(16)
C1 Fe1 C3 64.6(2)
C1 Fe1 C2 38.6(2)
C1 Fe1 C4 64.8(2)
Fe1 P1 P2 55.09(8)
N1 P1 Fe1 94.10(17)
N1 P1 P2 40.53(15)
N1 P1 C33 108.8(2)
N1 P1 C27 114.5(2)
C33 P1 Fe1 124.83(18)
C33 P1 P2 119.84(19)
C27 P1 Fe1 111.7(2)
C27 P1 P2 134.66(18)
C27 P1 C33 103.2(2)
Fe1 P2 P1 55.23(5)
N1 P2 Fe1 94.19(16)
N1 P2 P1 40.47(15)
N1 P2 C15 110.3(2)
N1 P2 C21 111.1(2)
C15 P2 Fe1 123.3(2)
C15 P2 P1 138.40(19)
C15 P2 C21 101.2(3)
C21 P2 Fe1 116.65(17)
C21 P2 P1 116.12(19)
C47 C46 C45 123.4(6)
C36 C35 C34 118.8(5)
C37 C36 C35 120.6(5)
C19 C18 C17 119.8(6)
C53 C52 C51 123.0(6)
C25 C24 C23 119.6(5)
C55 C56 C51 123.2(6)
C54 C55 C56 120.3(6)
C46 C45 B1 121.6(5)
C50 C45 C46 113.7(5)
C50 C45 B1 124.3(5)
C18 C19 C20 119.4(6)
C49 C48 C47 117.7(6)
C48 C49 C50 120.8(6)
P2 N1 P1 99.0(2)
C11 N1 P1 131.2(3)
C11 N1 P2 129.8(3)
C36 C37 C38 121.0(6)
C43 C44 C39 124.1(5)
C48 C47 C46 121.1(6)
C60 C59 C58 119.9(6)
C30 C31 C32 121.9(5)
C52 C51 C56 114.2(5)
C52 C51 B1 121.6(5)
C56 C51 B1 124.0(5)
C49 C50 C45 123.3(6)
C44 C39 B1 121.8(5)
C40 C39 C44 113.8(5)
C40 C39 B1 123.6(5)
C34 C33 P1 117.5(4)
C34 C33 C38 119.5(5)
C38 C33 P1 123.0(4)
C44 C43 C42 120.1(6)
C24 C25 C26 121.3(6)
C55 C54 C53 119.2(6)
C41 C42 C43 117.8(6)
C15 C16 C17 120.1(6)
C15 C20 C19 121.1(6)
C16 C15 P2 120.4(5)
C16 C15 C20 118.8(5)
C20 C15 P2 120.6(4)
C57 C58 C59 122.7(6)
C28 C27 P1 117.3(4)
C28 C27 C32 118.3(5)
C32 C27 P1 123.8(4)
C61 C60 C59 119.2(6)
C33 C34 C35 120.5(5)
C54 C53 C52 120.0(6)
C8 C3 Fe1 126.0(4)
C2 C3 Fe1 70.9(3)
C2 C3 C8 126.4(5)
C2 C3 C4 107.7(5)
C4 C3 Fe1 70.3(3)
C4 C3 C8 125.9(5)
C42 C41 C40 121.2(6)
C61 C62 C57 124.2(6)
C21 C26 C25 120.3(6)
C22 C23 C24 119.1(6)
C29 C28 C27 120.3(5)
C37 C38 C33 119.5(5)
C29 C30 C31 118.0(6)
C31 C32 C27 119.7(6)
C58 C57 C62 114.4(5)
C58 C57 B1 122.0(5)
C62 C57 B1 123.4(5)
C39 C40 C41 122.8(6)
C7 C2 Fe1 131.8(4)
C3 C2 Fe1 71.0(3)
C3 C2 C7 122.9(5)
C3 C2 C1 108.6(5)
C1 C2 Fe1 70.2(3)
C1 C2 C7 127.9(5)
C26 C21 P2 123.7(4)
C26 C21 C22 118.3(5)
C22 C21 P2 117.4(4)
C12 C11 C13 109.1(5)
N1 C11 C12 110.0(4)
N1 C11 C13 110.4(4)
N1 C11 C14 110.7(4)
C14 C11 C12 109.0(4)
C14 C11 C13 107.6(5)
C9 C4 Fe1 128.9(4)
C3 C4 Fe1 70.7(3)
C3 C4 C9 125.8(5)
C5 C4 Fe1 69.6(3)
C5 C4 C9 126.0(6)
C5 C4 C3 108.0(5)
C30 C29 C28 121.8(6)
C60 C61 C62 119.6(6)
C23 C22 C21 121.4(5)
C4 C5 Fe1 71.1(3)
C4 C5 C10 123.3(5)
C10 C5 Fe1 131.6(4)
C1 C5 Fe1 71.0(3)
C1 C5 C4 107.0(5)
C1 C5 C10 128.8(5)
C6 C1 Fe1 133.8(4)
C2 C1 Fe1 71.2(3)
C2 C1 C6 127.0(5)
C5 C1 Fe1 70.1(3)
C5 C1 C6 123.3(5)
C5 C1 C2 108.7(5)
C45 B1 C51 110.3(4)
C45 B1 C57 111.1(5)
C51 B1 C57 104.7(5)
C39 B1 C45 102.7(5)
C39 B1 C51 113.7(5)
C39 B1 C57 114.4(4)
C18 C17 C16 120.8(6)

loop_
_geom_bond_atom_site_label_1
_geom_bond_atom_site_label_2
_geom_bond_distance
Fe1 Cl1 2.256(2)
Fe1 P1 2.286(2)
Fe1 P2 2.282(3)
Fe1 C3 2.168(6)
Fe1 C2 2.166(5)
Fe1 C4 2.162(6)
Fe1 C5 2.141(6)
Fe1 C1 2.153(5)
P1 P2 2.610(3)
P1 N1 1.715(5)
P1 C33 1.846(5)
P1 C27 1.823(6)
P2 N1 1.717(5)
P2 C15 1.840(5)
P2 C21 1.838(5)
C46 C45 1.415(8)
C46 C47 1.374(8)
C35 C36 1.391(8)
C35 C34 1.395(7)
C36 C37 1.371(8)
C18 C19 1.363(8)
C18 C17 1.375(10)
C52 C51 1.397(7)
C52 C53 1.401(8)
C24 C25 1.375(9)
C24 C23 1.413(9)
C56 C55 1.395(8)
C56 C51 1.406(8)
C55 C54 1.363(9)
C45 C50 1.406(7)
C45 B1 1.655(8)
C19 C20 1.411(7)
C48 C49 1.373(9)
C48 C47 1.399(9)
C49 C50 1.401(8)
C12 C11 1.537(7)
N1 C11 1.544(7)
C8 C3 1.506(8)
C37 C38 1.375(7)
C44 C39 1.391(8)
C44 C43 1.383(8)
C59 C58 1.406(8)
C59 C60 1.394(9)
C31 C30 1.383(8)
C31 C32 1.398(8)
C13 C11 1.542(8)
C51 B1 1.662(8)
C14 C11 1.522(8)
C39 C40 1.386(7)
C39 B1 1.637(8)
C33 C34 1.391(7)
C33 C38 1.402(7)
C43 C42 1.389(8)
C25 C26 1.400(7)
C54 C53 1.379(9)
C7 C2 1.512(7)
C42 C41 1.349(9)
C16 C15 1.367(7)
C16 C17 1.405(8)
C20 C15 1.384(8)
C58 C57 1.393(8)
C27 C28 1.401(8)
C27 C32 1.398(7)
C60 C61 1.372(9)
C9 C4 1.499(7)
C3 C2 1.416(7)
C3 C4 1.447(8)
C41 C40 1.410(8)
C62 C57 1.407(8)
C62 C61 1.385(9)
C26 C21 1.391(7)
C23 C22 1.391(8)
C28 C29 1.392(8)
C30 C29 1.373(8)
C6 C1 1.500(7)
C57 B1 1.649(8)
C2 C1 1.428(8)
C21 C22 1.417(8)
C4 C5 1.445(8)
C10 C5 1.506(8)
C5 C1 1.431(7)

loop_
_platon_squeeze_void_nr
_platon_squeeze_void_average_x
_platon_squeeze_void_average_y
_platon_squeeze_void_average_z
_platon_squeeze_void_volume
_platon_squeeze_void_count_electrons
_platon_squeeze_void_content
1 0.500 0.000 1.000 300 65 ' '
2 0.500 0.500 0.500 300 63 ' '
